data_7121836
loop_
_publ_author_name
'Hayashi, Hirohito'
'Kaga, Atsushi'
'Wang, Bin'
'Gagosz, Fabien'
'Chiba, Shunsuke'

_publ_section_title
;
 Use of a benzyl ether as a traceless hydrogen donor in the
 anti-Markovnikov hydrofunctionalization of alkenes with xanthates.
;
_journal_issue 54
_journal_name_full 'Chemical communications (Cambridge, England)'
_journal_page_first 7535
_journal_page_last 7538
_journal_paper_doi 10.1039/c8cc02971g
_journal_volume 54
_journal_year 2018
_chemical_formula_sum 'C14 H25 N O5'
_chemical_formula_weight 287.35
_chemical_name_systematic 4of
_space_group_crystal_system monoclinic
_space_group_IT_number 14
_space_group_name_Hall '-P 2ybc'
_space_group_name_H-M_alt 'P 1 21/c 1'
_symmetry_space_group_name_Hall '-P 2ybc'
_symmetry_space_group_name_H-M 'P 1 21/c 1'
_atom_sites_solution_hydrogens geom
_atom_sites_solution_primary dual
_audit_update_record
;
2018-05-15 deposited with the CCDC.
2018-06-13 downloaded from the CCDC.
;
_cell_angle_alpha 90
_cell_angle_beta 108.8865(17)
_cell_angle_gamma 90
_cell_formula_units_Z 4
_cell_length_a 15.5057(8)
_cell_length_b 9.2475(5)
_cell_length_c 11.6104(5)
_cell_measurement_reflns_used 3126
_cell_measurement_temperature 100.(2)
_cell_measurement_theta_max 31.2614
_cell_measurement_theta_min 2.6036
_cell_volume 1575.17(14)
_computing_cell_refinement 'SAINT V8.38A (Bruker AXS Inc., 2017)'
_computing_data_collection 'APEX3 (Bruker AXS Inc., 2017)'
_computing_data_reduction 'SAINT V8.38A (Bruker AXS Inc., 2017)'
_computing_publication_material 'APEX3 (Bruker AXS Inc., 2017)'
_computing_structure_refinement 'SHELXL-2016/6 (Sheldrick, 2016)'
_computing_structure_solution 'XT, VERSION 2014/5'
_diffrn_ambient_temperature 100.(2)
_diffrn_detector_area_resol_mean 7.4074
_diffrn_measured_fraction_theta_full 0.996
_diffrn_measured_fraction_theta_max 0.996
_diffrn_measurement_device_type 'Photon II CPADs detector'
_diffrn_measurement_method 'phi and omega scans'
_diffrn_radiation_monochromator 'Multilayer Mirror'
_diffrn_radiation_type MoK\a
_diffrn_radiation_wavelength 0.71073
_diffrn_reflns_av_R_equivalents 0.1093
_diffrn_reflns_av_unetI/netI 0.1006
_diffrn_reflns_limit_h_max 18
_diffrn_reflns_limit_h_min -19
_diffrn_reflns_limit_k_max 11
_diffrn_reflns_limit_k_min -11
_diffrn_reflns_limit_l_max 14
_diffrn_reflns_limit_l_min -14
_diffrn_reflns_number 13814
_diffrn_reflns_theta_full 27.00
_diffrn_reflns_theta_max 27.00
_diffrn_reflns_theta_min 2.60
_diffrn_source 'Incoatec microfocus source'
_diffrn_source_type 'Bruker D8 Quest'
_exptl_absorpt_coefficient_mu 0.091
_exptl_absorpt_correction_T_max 1.00
_exptl_absorpt_correction_T_min 0.46
_exptl_absorpt_correction_type multi-scan
_exptl_absorpt_process_details
;
SADABS-2016/2 - Bruker AXS area detector scaling and absorption correction
;
_exptl_crystal_colour colourless
_exptl_crystal_density_diffrn 1.212
_exptl_crystal_density_method 'not measured'
_exptl_crystal_description plate
_exptl_crystal_F_000 624
_exptl_crystal_size_max 0.320
_exptl_crystal_size_mid 0.300
_exptl_crystal_size_min 0.040
_refine_diff_density_max 0.490
_refine_diff_density_min -0.576
_refine_ls_extinction_method none
_refine_ls_goodness_of_fit_ref 1.026
_refine_ls_hydrogen_treatment constr
_refine_ls_matrix_type full
_refine_ls_number_parameters 186
_refine_ls_number_reflns 3419
_refine_ls_number_restraints 0
_refine_ls_restrained_S_all 1.026
_refine_ls_R_factor_all 0.1145
_refine_ls_R_factor_gt 0.0883
_refine_ls_shift/su_max 0.000
_refine_ls_shift/su_mean 0.000
_refine_ls_structure_factor_coef Fsqd
_refine_ls_weighting_details 'w=1/[\s^2^(Fo^2^)+(0.1536P)^2^] where P=(Fo^2^+2Fc^2^)/3'
_refine_ls_weighting_scheme calc
_refine_ls_wR_factor_gt 0.2154
_refine_ls_wR_factor_ref 0.2461
_reflns_number_gt 2401
_reflns_number_total 3419
_reflns_threshold_expression 'I > 2\s(I)'
_cod_data_source_file c8cc02971g2.cif
_cod_data_source_block chiba428m
_cod_depositor_comments
;
The following automatic conversions were performed:

'_exptl_absorpt_correction_type' value 'Multi-Scan' changed to
'multi-scan' according to
/home/data/users/saulius/crontab/automatic-downloads/rss-feeds/RSC/lib/dictionaries/cif_core.dic
dictionary named 'cif_core.dic' version 2.4.2 from 2011-04-26.

Automatic conversion script
Id: cif_fix_values 4973 2017-02-22 13:04:09Z antanas 

 Adding full bibliography for 7121836.cif.
;
_cod_database_code 7121836

loop_
_space_group_symop_operation_xyz
'x, y, z'
'-x, y+1/2, -z+1/2'
'-x, -y, -z'
'x, -y-1/2, z-1/2'

loop_
_atom_site_type_symbol
_atom_site_label
_atom_site_fract_x
_atom_site_fract_y
_atom_site_fract_z
_atom_site_U_iso_or_equiv
_atom_site_adp_type
_atom_site_calc_flag
_atom_site_refinement_flags_adp
_atom_site_refinement_flags_posn
_atom_site_occupancy
C C1 0.48763(18) 0.6757(3) 0.5876(2) 0.0223(6) Uani d . . 1
H H1A 0.534006 0.628203 0.558626 0.027 Uiso calc U R 1
H H1B 0.507469 0.670846 0.677575 0.027 Uiso calc U R 1
C C2 0.47211(18) 0.8307(3) 0.5437(2) 0.0233(6) Uani d . . 1
H H2 0.529581 0.876835 0.540352 0.028 Uiso calc U R 1
C C3 0.40256(19) 0.8139(3) 0.4178(2) 0.0252(6) Uani d . . 1
H H3A 0.432319 0.782728 0.358301 0.03 Uiso calc U R 1
H H3B 0.370139 0.906172 0.389792 0.03 Uiso calc U R 1
C C4 0.33672(17) 0.6978(3) 0.4331(2) 0.0201(5) Uani d . . 1
H H4 0.289304 0.744501 0.462113 0.024 Uiso calc U R 1
C C5 0.29005(18) 0.6141(3) 0.3173(2) 0.0224(6) Uani d . . 1
H H5A 0.249223 0.540149 0.333398 0.027 Uiso calc U R 1
H H5B 0.336431 0.563817 0.29006 0.027 Uiso calc U R 1
C C6 0.23482(18) 0.7162(3) 0.2174(2) 0.0253(6) Uani d . . 1
H H6A 0.204556 0.788756 0.254049 0.03 Uiso calc U R 1
H H6B 0.277129 0.768662 0.184046 0.03 Uiso calc U R 1
C C7 0.16333(18) 0.6422(3) 0.1141(2) 0.0233(6) Uani d . . 1
C C8 0.0604(2) 0.6755(3) -0.0856(2) 0.0369(7) Uani d . . 1
H H8A 0.010249 0.630428 -0.062899 0.044 Uiso calc U R 1
H H8B 0.087498 0.601397 -0.124953 0.044 Uiso calc U R 1
C C10 0.37301(18) 0.4971(3) 0.5887(2) 0.0211(6) Uani d . . 1
C C11 0.24581(19) 0.3312(3) 0.5689(2) 0.0243(6) Uani d . . 1
C C12 0.1478(2) 0.3377(3) 0.4835(2) 0.0345(7) Uani d . . 1
H H12A 0.11756 0.42292 0.502763 0.052 Uiso calc U R 1
H H12B 0.115302 0.250215 0.493503 0.052 Uiso calc U R 1
H H12C 0.147654 0.344046 0.399128 0.052 Uiso calc U R 1
C C13 0.2956(2) 0.2037(3) 0.5395(2) 0.0305(6) Uani d . . 1
H H13A 0.29861 0.214397 0.456864 0.046 Uiso calc U R 1
H H13B 0.263046 0.114377 0.544606 0.046 Uiso calc U R 1
H H13C 0.357518 0.199509 0.597731 0.046 Uiso calc U R 1
C C14 0.2482(2) 0.3302(3) 0.7014(2) 0.0289(6) Uani d . . 1
H H14A 0.311714 0.328394 0.755076 0.043 Uiso calc U R 1
H H14B 0.216377 0.244353 0.716298 0.043 Uiso calc U R 1
H H14C 0.218192 0.417383 0.717815 0.043 Uiso calc U R 1
N N1 0.39796(14) 0.6086(2) 0.53362(17) 0.0194(5) Uani d . . 1
O O1 0.43038(13) 0.9134(2) 0.61411(16) 0.0296(5) Uani d . . 1
H H1 0.467573 0.925579 0.684336 0.044 Uiso calc U R 1
O O2 0.13938(14) 0.5185(2) 0.11362(17) 0.0327(5) Uani d . . 1
O O3 0.12901(13) 0.7333(2) 0.02162(15) 0.0326(5) Uani d . . 1
O O4 0.28340(12) 0.46837(19) 0.54121(15) 0.0236(5) Uani d . . 1
O O5 0.42621(13) 0.42892(19) 0.67328(15) 0.0272(5) Uani d . . 1
C C9 0.0251(2) 0.8002(4) -0.1706(3) 0.0455(9) Uani d . . 1
H H9A -0.007185 0.867821 -0.133866 0.068 Uiso calc U R 1
H H9B -0.016928 0.76418 -0.247773 0.068 Uiso calc U R 1
H H9C 0.076197 0.849973 -0.185545 0.068 Uiso calc U R 1

loop_
_atom_site_aniso_label
_atom_site_aniso_U_11
_atom_site_aniso_U_22
_atom_site_aniso_U_33
_atom_site_aniso_U_12
_atom_site_aniso_U_13
_atom_site_aniso_U_23
C1 0.0157(13) 0.0217(13) 0.0284(12) -0.0008(10) 0.0060(9) -0.0014(10)
C2 0.0210(14) 0.0206(13) 0.0266(12) -0.0020(10) 0.0054(10) -0.0008(10)
C3 0.0254(14) 0.0219(13) 0.0243(12) -0.0056(11) 0.0026(10) 0.0029(10)
C4 0.0200(13) 0.0184(12) 0.0208(11) 0.0003(10) 0.0052(9) 0.0025(9)
C5 0.0244(14) 0.0173(12) 0.0245(12) -0.0021(11) 0.0064(10) 0.0005(9)
C6 0.0259(14) 0.0241(13) 0.0215(12) -0.0065(11) 0.0018(10) 0.0024(10)
C7 0.0192(14) 0.0270(14) 0.0235(12) -0.0042(11) 0.0068(10) -0.0013(10)
C8 0.0275(16) 0.0515(19) 0.0243(13) -0.0145(14) -0.0019(11) -0.0039(12)
C10 0.0188(13) 0.0223(13) 0.0212(11) -0.0001(10) 0.0050(9) -0.0013(9)
C11 0.0269(15) 0.0218(13) 0.0236(12) -0.0061(11) 0.0074(10) 0.0015(10)
C12 0.0245(16) 0.0417(17) 0.0339(14) -0.0090(13) 0.0047(11) 0.0073(12)
C13 0.0348(17) 0.0240(14) 0.0354(14) -0.0042(12) 0.0150(12) -0.0039(11)
C14 0.0362(17) 0.0275(14) 0.0272(13) -0.0047(12) 0.0160(11) -0.0009(10)
N1 0.0155(11) 0.0172(10) 0.0227(10) 0.0003(8) 0.0025(8) 0.0030(8)
O1 0.0250(11) 0.0277(11) 0.0303(10) 0.0052(8) 0.0009(7) -0.0073(8)
O2 0.0260(11) 0.0265(11) 0.0392(11) -0.0041(9) 0.0018(8) -0.0043(8)
O3 0.0256(11) 0.0403(12) 0.0246(9) -0.0120(9) -0.0021(7) 0.0045(8)
O4 0.0184(10) 0.0237(9) 0.0271(9) -0.0038(7) 0.0049(7) 0.0061(7)
O5 0.0250(11) 0.0248(10) 0.0265(9) 0.0003(8) 0.0010(7) 0.0069(7)
C9 0.0340(18) 0.065(2) 0.0290(14) -0.0128(16) -0.0021(12) 0.0076(14)

loop_
_atom_type_symbol
_atom_type_description
_atom_type_scat_dispersion_real
_atom_type_scat_dispersion_imag
_atom_type_scat_source
C C 0.0033 0.0016 'International Tables Vol C Tables 4.2.6.8 and 6.1.1.4'
H H 0.0000 0.0000 'International Tables Vol C Tables 4.2.6.8 and 6.1.1.4'
O O 0.0106 0.0060 'International Tables Vol C Tables 4.2.6.8 and 6.1.1.4'
N N 0.0061 0.0033 'International Tables Vol C Tables 4.2.6.8 and 6.1.1.4'

loop_
_geom_angle_atom_site_label_1
_geom_angle_atom_site_label_2
_geom_angle_atom_site_label_3
_geom_angle
N1 C1 C2 103.4(2)
N1 C1 H1A 111.1
C2 C1 H1A 111.1
N1 C1 H1B 111.1
C2 C1 H1B 111.1
H1A C1 H1B 109.0
O1 C2 C1 111.6(2)
O1 C2 C3 107.2(2)
C1 C2 C3 102.3(2)
O1 C2 H2 111.7
C1 C2 H2 111.7
C3 C2 H2 111.7
C2 C3 C4 104.61(19)
C2 C3 H3A 110.8
C4 C3 H3A 110.8
C2 C3 H3B 110.8
C4 C3 H3B 110.8
H3A C3 H3B 108.9
N1 C4 C5 114.3(2)
N1 C4 C3 101.5(2)
C5 C4 C3 113.53(18)
N1 C4 H4 109.1
C5 C4 H4 109.1
C3 C4 H4 109.1
C4 C5 C6 110.3(2)
C4 C5 H5A 109.6
C6 C5 H5A 109.6
C4 C5 H5B 109.6
C6 C5 H5B 109.6
H5A C5 H5B 108.1
C7 C6 C5 114.2(2)
C7 C6 H6A 108.7
C5 C6 H6A 108.7
C7 C6 H6B 108.7
C5 C6 H6B 108.7
H6A C6 H6B 107.6
O2 C7 O3 123.7(2)
O2 C7 C6 125.6(2)
O3 C7 C6 110.7(2)
O3 C8 C9 106.9(2)
O3 C8 H8A 110.3
C9 C8 H8A 110.3
O3 C8 H8B 110.3
C9 C8 H8B 110.3
H8A C8 H8B 108.6
O5 C10 N1 123.6(2)
O5 C10 O4 124.2(2)
N1 C10 O4 112.2(2)
O4 C11 C13 110.8(2)
O4 C11 C12 101.84(19)
C13 C11 C12 111.0(2)
O4 C11 C14 110.0(2)
C13 C11 C14 112.1(2)
C12 C11 C14 110.5(2)
C11 C12 H12A 109.5
C11 C12 H12B 109.5
H12A C12 H12B 109.5
C11 C12 H12C 109.5
H12A C12 H12C 109.5
H12B C12 H12C 109.5
C11 C13 H13A 109.5
C11 C13 H13B 109.5
H13A C13 H13B 109.5
C11 C13 H13C 109.5
H13A C13 H13C 109.5
H13B C13 H13C 109.5
C11 C14 H14A 109.5
C11 C14 H14B 109.5
H14A C14 H14B 109.5
C11 C14 H14C 109.5
H14A C14 H14C 109.5
H14B C14 H14C 109.5
C10 N1 C1 120.3(2)
C10 N1 C4 126.3(2)
C1 N1 C4 112.09(18)
C2 O1 H1 109.5
C7 O3 C8 116.7(2)
C10 O4 C11 120.62(19)
C8 C9 H9A 109.5
C8 C9 H9B 109.5
H9A C9 H9B 109.5
C8 C9 H9C 109.5
H9A C9 H9C 109.5
H9B C9 H9C 109.5

loop_
_geom_bond_atom_site_label_1
_geom_bond_atom_site_label_2
_geom_bond_distance
C1 N1 1.465(3)
C1 C2 1.514(3)
C1 H1A 0.99
C1 H1B 0.99
C2 O1 1.419(3)
C2 C3 1.518(3)
C2 H2 1.0
C3 C4 1.531(3)
C3 H3A 0.99
C3 H3B 0.99
C4 N1 1.492(3)
C4 C5 1.518(3)
C4 H4 1.0
C5 C6 1.525(3)
C5 H5A 0.99
C5 H5B 0.99
C6 C7 1.509(3)
C6 H6A 0.99
C6 H6B 0.99
C7 O2 1.202(3)
C7 O3 1.333(3)
C8 O3 1.452(3)
C8 C9 1.501(4)
C8 H8A 0.99
C8 H8B 0.99
C10 O5 1.232(3)
C10 N1 1.335(3)
C10 O4 1.345(3)
C11 O4 1.475(3)
C11 C13 1.508(4)
C11 C12 1.523(4)
C11 C14 1.526(3)
C12 H12A 0.98
C12 H12B 0.98
C12 H12C 0.98
C13 H13A 0.98
C13 H13B 0.98
C13 H13C 0.98
C14 H14A 0.98
C14 H14B 0.98
C14 H14C 0.98
O1 H1 0.84
C9 H9A 0.98
C9 H9B 0.98
C9 H9C 0.98
